data_1560360
loop_
_publ_author_name
'Ming, Mei'
'Bai, Na'

_publ_contact_author_name
;
;
_publ_section_title
;
 A rare 3D chloro-laced Mn(II) metal-organic framework to show sensitive
 probing effect to Hg 2+
;
_journal_name_full 'Journal of Solid State Chemistry'
_journal_page_first 9
_journal_page_last 13
_journal_paper_doi 10.1016/j.jssc.2017.07.003
_journal_volume 254
_journal_year 2017
_chemical_formula_moiety '0.25(C80 H84 Mn4 N12 O20)'
_chemical_formula_sum 'C20 H21 Mn N3 O5'
_chemical_formula_weight 438.34
_space_group_crystal_system orthorhombic
_space_group_IT_number 54
_space_group_name_Hall '-P 2a 2ac'
_space_group_name_H-M_alt 'P c c a'
_atom_sites_solution_hydrogens geom
_atom_sites_solution_primary direct
_audit_creation_date 2015-06-04
_audit_creation_method
;
Olex2 1.2
(compiled 2015.01.26 svn.r3150 for OlexSys, GUI svn.r4998)
;
_cell_angle_alpha 90
_cell_angle_beta 90
_cell_angle_gamma 90
_cell_formula_units_Z 4
_cell_length_a 20.267(2)
_cell_length_b 13.5379(12)
_cell_length_c 7.4103(7)
_cell_measurement_reflns_used 1374
_cell_measurement_temperature 173.00(10)
_cell_measurement_theta_max 73.2240
_cell_measurement_theta_min 5.4460
_cell_volume 2033.2(3)
_computing_cell_refinement
;
CrysAlisPro, Agilent Technologies,
Version 1.171.37.35 (release 13-08-2014 CrysAlis171 .NET)
(compiled Aug 13 2014,18:06:01)
;
_computing_data_collection
;
CrysAlisPro, Agilent Technologies,
Version 1.171.37.35 (release 13-08-2014 CrysAlis171 .NET)
(compiled Aug 13 2014,18:06:01)
;
_computing_data_reduction
;
CrysAlisPro, Agilent Technologies,
Version 1.171.37.35 (release 13-08-2014 CrysAlis171 .NET)
(compiled Aug 13 2014,18:06:01)
;
_computing_molecular_graphics 'Olex2 (Dolomanov et al., 2009)'
_computing_publication_material 'Olex2 (Dolomanov et al., 2009)'
_computing_structure_refinement 'ShelXL (Sheldrick, 2008)'
_computing_structure_solution 'ShelXT (Sheldrick, 2015)'
_diffrn_ambient_environment N~2~
_diffrn_ambient_temperature 173.00(10)
_diffrn_detector 'CCD plate'
_diffrn_detector_area_resol_mean 5.2740
_diffrn_detector_type AtlasS2
_diffrn_measured_fraction_theta_full 0.998
_diffrn_measured_fraction_theta_max 0.998
_diffrn_measurement_details
;
#__ type_ start__ end____ width___ exp.time_
  1 omega    8.00   41.00   1.0000    4.3800
omega____ theta____ kappa____ phi______ frames
    -       43.1514  -99.0000   90.0000 33

#__ type_ start__ end____ width___ exp.time_
  2 omega   49.00   80.00   1.0000    4.3800
omega____ theta____ kappa____ phi______ frames
    -       43.1514  -99.0000   90.0000 31

#__ type_ start__ end____ width___ exp.time_
  3 omega   33.00   89.00   1.0000   17.5200
omega____ theta____ kappa____ phi______ frames
    -      106.0351  -30.0000  150.0000 56

#__ type_ start__ end____ width___ exp.time_
  4 omega   67.00   95.00   1.0000   17.5200
omega____ theta____ kappa____ phi______ frames
    -      106.0351   15.0000  150.0000 28

#__ type_ start__ end____ width___ exp.time_
  5 omega   88.00  176.00   1.0000   17.5200
omega____ theta____ kappa____ phi______ frames
    -      106.0351   45.0000  120.0000 88

#__ type_ start__ end____ width___ exp.time_
  6 omega   63.00   90.00   1.0000   17.5200
omega____ theta____ kappa____ phi______ frames
    -      106.0351  -30.0000  -90.0000 27

#__ type_ start__ end____ width___ exp.time_
  7 omega   38.00   65.00   1.0000   17.5200
omega____ theta____ kappa____ phi______ frames
    -      106.0351  -45.0000 -150.0000 27

#__ type_ start__ end____ width___ exp.time_
  8 omega    5.00   55.00   1.0000    4.3800
omega____ theta____ kappa____ phi______ frames
    -       43.1514  -99.0000  -30.0000 50

#__ type_ start__ end____ width___ exp.time_
  9 omega  -48.00  -17.00   1.0000    4.3800
omega____ theta____ kappa____ phi______ frames
    -      -38.5000  -57.0000 -180.0000 31

#__ type_ start__ end____ width___ exp.time_
 10 omega -107.00  -68.00   1.0000    4.3800
omega____ theta____ kappa____ phi______ frames
    -      -38.5000  -57.0000 -180.0000 39
;
_diffrn_measurement_device 'four-circle diffractometer'
_diffrn_measurement_device_type 'SuperNova, Dual, Cu at zero, AtlasS2'
_diffrn_measurement_method '\w scans'
_diffrn_orient_matrix_UB_11 -0.0735466000
_diffrn_orient_matrix_UB_12 -0.0190826000
_diffrn_orient_matrix_UB_13 0.0405568000
_diffrn_orient_matrix_UB_21 -0.0016174000
_diffrn_orient_matrix_UB_22 0.0915648000
_diffrn_orient_matrix_UB_23 0.1231492000
_diffrn_orient_matrix_UB_31 -0.0192492000
_diffrn_orient_matrix_UB_32 0.0648357000
_diffrn_orient_matrix_UB_33 -0.1623950000
_diffrn_radiation_monochromator mirror
_diffrn_radiation_probe x-ray
_diffrn_radiation_type CuK\a
_diffrn_radiation_wavelength 1.54184
_diffrn_reflns_av_R_equivalents 0.0419
_diffrn_reflns_av_unetI/netI 0.0496
_diffrn_reflns_Laue_measured_fraction_full 0.998
_diffrn_reflns_Laue_measured_fraction_max 0.998
_diffrn_reflns_limit_h_max 22
_diffrn_reflns_limit_h_min -24
_diffrn_reflns_limit_k_max 11
_diffrn_reflns_limit_k_min -16
_diffrn_reflns_limit_l_max 6
_diffrn_reflns_limit_l_min -8
_diffrn_reflns_number 4304
_diffrn_reflns_point_group_measured_fraction_full 0.998
_diffrn_reflns_point_group_measured_fraction_max 0.998
_diffrn_reflns_theta_full 67.068
_diffrn_reflns_theta_max 67.068
_diffrn_reflns_theta_min 4.363
_diffrn_source 'sealed X-ray tube'
_diffrn_source_type 'SuperNova (Cu) X-ray Source'
_exptl_absorpt_coefficient_mu 5.597
_exptl_absorpt_correction_T_max 1.00000
_exptl_absorpt_correction_T_min 0.22179
_exptl_absorpt_correction_type multi-scan
_exptl_absorpt_process_details
;
CrysAlisPro, Agilent Technologies,
Version 1.171.37.35 (release 13-08-2014 CrysAlis171 .NET)
(compiled Aug 13 2014,18:06:01)
Empirical absorption correction using spherical harmonics,
 implemented in SCALE3 ABSPACK scaling algorithm.
;
_exptl_crystal_colour brown
_exptl_crystal_colour_primary brown
_exptl_crystal_density_diffrn 1.432
_exptl_crystal_description needle
_exptl_crystal_F_000 908
_exptl_crystal_size_max 0.25
_exptl_crystal_size_mid 0.14
_exptl_crystal_size_min 0.13
_refine_diff_density_max 2.075
_refine_diff_density_min -0.801
_refine_diff_density_rms 0.143
_refine_ls_extinction_coef .
_refine_ls_extinction_method none
_refine_ls_goodness_of_fit_ref 1.066
_refine_ls_hydrogen_treatment constr
_refine_ls_matrix_type full
_refine_ls_number_parameters 164
_refine_ls_number_reflns 1816
_refine_ls_number_restraints 89
_refine_ls_restrained_S_all 1.064
_refine_ls_R_factor_all 0.1150
_refine_ls_R_factor_gt 0.0935
_refine_ls_shift/su_max 0.000
_refine_ls_shift/su_mean 0.000
_refine_ls_structure_factor_coef Fsqd
_refine_ls_weighting_details 'w=1/[\s^2^(Fo^2^)+(0.1424P)^2^+8.0199P] where P=(Fo^2^+2Fc^2^)/3'
_refine_ls_weighting_scheme calc
_refine_ls_wR_factor_gt 0.2353
_refine_ls_wR_factor_ref 0.2548
_reflns_Friedel_coverage 0.000
_reflns_Friedel_fraction_full .
_reflns_Friedel_fraction_max .
_reflns_number_gt 1339
_reflns_number_total 1816
_reflns_threshold_expression 'I > 2\s(I)'
_cod_data_source_file mmc2.cif
_cod_data_source_block 2
_cod_database_code 1560360
_shelx_space_group_comment
;
The symmetry employed for this shelxl refinement is uniquely defined
by the following loop, which should always be used as a source of
symmetry information in preference to the above space-group names.
They are only intended as comments.
;
_reflns_odcompleteness_completeness 99.76
_reflns_odcompleteness_iscentric 1
_reflns_odcompleteness_theta 66.97
_olex2_refinement_description
;
1. Fixed Uiso
 At 1.2 times of:
  All C(H) groups
 At 1.5 times of:
  All C(H,H,H) groups
2. Restrained distances
 C12-C13
 2.55 with sigma of 0.01
 C10-C11
 1.48 with sigma of 0.01
 N1-C12 = N1-C13
 1.48 with sigma of 0.01
 C10-N1
 1.36 with sigma of 0.01
 O3-C10
 1.2 with sigma of 0.01
 O3-Mn1
 2.26 with sigma of 0.01
 C13-C10 \\sim C10-C12
 with sigma of 0.005
3. Restrained planarity
 O3, N1, C10, C11, C12, C13
 with sigma of 0.005
4. Uiso/Uaniso restraints and constraints
O3 \\sim N1 \\sim C10 \\sim C11 \\sim C12 \\sim C13: within 1.7A with sigma of
0.005 and sigma for terminal atoms of 0.002
C3 \\sim C4 \\sim C5 \\sim C6 \\sim C1 \\sim C2 \\sim N9: within 2A with sigma
of 0.001 and sigma for terminal atoms of 0.002
Uanis(O3) \\sim Ueq: with sigma of 0.005 and sigma for terminal atoms of 0.01
5. Others
 Fixed Sof: O3(0.5) N1(0.5) C10(0.5) C11(0.5) H11A(0.5) H11B(0.5) H11C(0.5)
 C12(0.5) H12A(0.5) H12B(0.5) H12C(0.5) C13(0.5) H13A(0.5) H13B(0.5) H13C(0.5)
6.a Aromatic/amide H refined with riding coordinates:
 C3(H3), C5(H5), C6(H6)
6.b Idealised Me refined as rotating group:
 C8(H8A,H8B,H8C), C11(H11A,H11B,H11C), C12(H12A,H12B,H12C), C13(H13A,H13B,H13C)
;
_shelx_shelxl_version_number 2014/7
_olex2_submission_special_instructions 'No special instructions were received'

loop_
_space_group_symop_operation_xyz
'x, y, z'
'-x+1/2, -y, z'
'-x, y, -z+1/2'
'x+1/2, -y, -z+1/2'
'-x, -y, -z'
'x-1/2, y, -z'
'x, -y, z-1/2'
'-x-1/2, y, z-1/2'

loop_
_atom_site_label
_atom_site_type_symbol
_atom_site_fract_x
_atom_site_fract_y
_atom_site_fract_z
_atom_site_U_iso_or_equiv
_atom_site_adp_type
_atom_site_occupancy
_atom_site_site_symmetry_order
_atom_site_calc_flag
_atom_site_refinement_flags_posn
_atom_site_refinement_flags_adp
_atom_site_refinement_flags_occupancy
_atom_site_disorder_assembly
_atom_site_disorder_group
Mn1 Mn 0.5000 0.5000 0.5000 0.0208(4) Uani 1 2 d DS T P . .
O1 O 0.4409(2) 0.6136(3) 0.6156(6) 0.0341(10) Uani 1 1 d . . . . .
O2 O 0.4146(2) 0.5744(3) 0.9017(6) 0.0309(10) Uani 1 1 d . . . . .
C1 C 0.3715(4) 0.7217(5) 0.7752(9) 0.0412(8) Uani 1 1 d . U . . .
C2 C 0.3082(4) 0.7239(5) 0.8477(10) 0.0418(8) Uani 1 1 d . U . . .
C3 C 0.2768(4) 0.8171(5) 0.8558(10) 0.0433(8) Uani 1 1 d . U . . .
H3 H 0.2345 0.8214 0.9036 0.052 Uiso 1 1 calc R . . . .
C4 C 0.3076(4) 0.9020(5) 0.7941(10) 0.0444(8) Uani 1 1 d . U . . .
C5 C 0.3701(4) 0.8990(6) 0.7268(9) 0.0438(8) Uani 1 1 d . U . . .
H5 H 0.3914 0.9565 0.6908 0.053 Uiso 1 1 calc R . . . .
C6 C 0.4011(4) 0.8083(5) 0.7133(10) 0.0423(8) Uani 1 1 d . U . . .
H6 H 0.4429 0.8050 0.6616 0.051 Uiso 1 1 calc R . . . .
C7 C 0.4115(3) 0.6288(4) 0.7620(8) 0.0278(13) Uani 1 1 d . . . . .
C8 C 0.2742(3) 0.6336(6) 0.9130(11) 0.0450(18) Uani 1 1 d . . . . .
H8A H 0.2772 0.5829 0.8228 0.068 Uiso 1 1 calc GR . . . .
H8B H 0.2287 0.6483 0.9363 0.068 Uiso 1 1 calc GR . . . .
H8C H 0.2948 0.6112 1.0222 0.068 Uiso 1 1 calc GR . . . .
N9 N 0.2793(3) 1.0024(4) 0.7958(9) 0.0456(9) Uani 1 1 d . U . . .
O3 O 0.5034(14) 0.4028(4) 0.7470(14) 0.0249(17) Uani 0.5 1 d D U . A -1
N1 N 0.4825(4) 0.2393(6) 0.7438(11) 0.0443(18) Uani 0.5 1 d D U . A -1
C10 C 0.5235(4) 0.3182(6) 0.7441(9) 0.0335(17) Uani 0.5 1 d D U . A -1
C11 C 0.5959(5) 0.2995(10) 0.7408(14) 0.0335(18) Uani 0.5 1 d D U . A -1
H11A H 0.6079 0.2705 0.6273 0.050 Uiso 0.5 1 calc GR . . A -1
H11B H 0.6075 0.2552 0.8370 0.050 Uiso 0.5 1 calc GR . . A -1
H11C H 0.6191 0.3608 0.7561 0.050 Uiso 0.5 1 calc GR . . A -1
C12 C 0.5124(6) 0.1395(6) 0.740(2) 0.046(2) Uani 0.5 1 d D U . A -1
H12A H 0.5595 0.1452 0.7340 0.068 Uiso 0.5 1 calc GR . . A -1
H12B H 0.4966 0.1041 0.6365 0.068 Uiso 0.5 1 calc GR . . A -1
H12C H 0.5003 0.1043 0.8478 0.068 Uiso 0.5 1 calc GR . . A -1
C13 C 0.4114(4) 0.2544(10) 0.7469(15) 0.044(2) Uani 0.5 1 d D U . A -1
H13A H 0.3902 0.2030 0.6791 0.066 Uiso 0.5 1 calc GR . . A -1
H13B H 0.4011 0.3173 0.6942 0.066 Uiso 0.5 1 calc GR . . A -1
H13C H 0.3960 0.2528 0.8694 0.066 Uiso 0.5 1 calc GR . . A -1

loop_
_atom_site_aniso_label
_atom_site_aniso_U_11
_atom_site_aniso_U_22
_atom_site_aniso_U_33
_atom_site_aniso_U_23
_atom_site_aniso_U_13
_atom_site_aniso_U_12
Mn1 0.0262(7) 0.0103(6) 0.0258(7) -0.0023(5) 0.0049(5) -0.0003(5)
O1 0.044(2) 0.022(2) 0.037(2) -0.0036(18) 0.009(2) 0.011(2)
O2 0.032(2) 0.025(2) 0.036(2) 0.0026(18) 0.0042(18) 0.0058(18)
C1 0.0493(17) 0.0342(16) 0.0402(16) -0.0046(13) -0.0037(14) 0.0163(14)
C2 0.0494(17) 0.0354(16) 0.0408(16) -0.0045(13) -0.0038(14) 0.0168(14)
C3 0.0507(17) 0.0367(16) 0.0425(16) -0.0046(13) -0.0036(14) 0.0169(14)
C4 0.0525(16) 0.0371(16) 0.0437(15) -0.0039(12) -0.0041(13) 0.0161(14)
C5 0.0524(17) 0.0359(16) 0.0432(16) -0.0041(13) -0.0036(14) 0.0157(14)
C6 0.0508(17) 0.0346(16) 0.0415(16) -0.0041(13) -0.0034(14) 0.0157(14)
C7 0.030(3) 0.025(3) 0.028(3) -0.001(2) 0.001(2) 0.006(2)
C8 0.030(3) 0.049(4) 0.056(5) 0.007(4) 0.000(3) 0.008(3)
N9 0.0533(18) 0.0386(18) 0.0449(17) -0.0032(14) -0.0045(15) 0.0148(16)
O3 0.031(4) 0.017(2) 0.027(2) -0.005(4) 0.004(2) 0.003(4)
N1 0.059(4) 0.029(3) 0.045(3) -0.003(3) 0.001(3) -0.003(3)
C10 0.045(4) 0.022(3) 0.034(3) -0.008(3) 0.000(3) 0.006(3)
C11 0.045(4) 0.022(3) 0.034(3) -0.009(3) 0.000(3) 0.007(3)
C12 0.060(5) 0.030(3) 0.047(4) -0.003(4) 0.002(4) -0.002(3)
C13 0.059(5) 0.029(4) 0.045(4) -0.003(4) 0.000(4) -0.004(3)

loop_
_atom_type_symbol
_atom_type_description
_atom_type_scat_dispersion_real
_atom_type_scat_dispersion_imag
_atom_type_scat_source
C C 0.0181 0.0091 'International Tables Vol C Tables 4.2.6.8 and 6.1.1.4'
H H 0.0000 0.0000 'International Tables Vol C Tables 4.2.6.8 and 6.1.1.4'
Mn Mn -0.5299 2.8052 'International Tables Vol C Tables 4.2.6.8 and 6.1.1.4'
N N 0.0311 0.0180 'International Tables Vol C Tables 4.2.6.8 and 6.1.1.4'
O O 0.0492 0.0322 'International Tables Vol C Tables 4.2.6.8 and 6.1.1.4'

loop_
_geom_angle_atom_site_label_1
_geom_angle_atom_site_label_2
_geom_angle_atom_site_label_3
_geom_angle
_geom_angle_site_symmetry_1
_geom_angle_site_symmetry_3
O1 Mn1 O1 180.0 . 5_666
O1 Mn1 O2 91.26(17) . 7_565
O1 Mn1 O2 88.74(17) . 3_656
O1 Mn1 O2 88.74(17) 5_666 7_565
O1 Mn1 O2 91.26(17) 5_666 3_656
O1 Mn1 O3 96.4(4) . .
O1 Mn1 O3 83.6(4) 5_666 .
O2 Mn1 O2 180.0(2) 7_565 3_656
O2 Mn1 O3 91.5(6) 7_565 .
O2 Mn1 O3 88.5(6) 3_656 .
C7 O1 Mn1 137.2(4) . .
C7 O2 Mn1 126.3(4) . 3_656
C2 C1 C6 120.4(6) . .
C2 C1 C7 122.8(7) . .
C6 C1 C7 116.8(6) . .
C1 C2 C3 116.8(7) . .
C1 C2 C8 122.4(6) . .
C3 C2 C8 120.8(7) . .
C2 C3 H3 119.2 . .
C4 C3 C2 121.6(7) . .
C4 C3 H3 119.2 . .
C3 C4 N9 126.0(7) . .
C5 C4 C3 121.0(7) . .
C5 C4 N9 113.1(7) . .
C4 C5 H5 120.8 . .
C4 C5 C6 118.4(8) . .
C6 C5 H5 120.8 . .
C1 C6 H6 119.1 . .
C5 C6 C1 121.8(7) . .
C5 C6 H6 119.1 . .
O1 C7 O2 125.8(5) . .
O1 C7 C1 116.8(5) . .
O2 C7 C1 117.4(5) . .
C2 C8 H8A 109.5 . .
C2 C8 H8B 109.5 . .
C2 C8 H8C 109.5 . .
H8A C8 H8B 109.5 . .
H8A C8 H8C 109.5 . .
H8B C8 H8C 109.5 . .
N9 N9 C4 109.7(8) 2_575 .
C10 O3 Mn1 123.1(7) . .
C10 N1 C12 118.0(6) . .
C10 N1 C13 119.8(6) . .
C13 N1 C12 122.2(8) . .
O3 C10 N1 122.6(14) . .
O3 C10 C11 119.3(17) . .
N1 C10 C11 118.1(9) . .
C10 C11 H11A 109.5 . .
C10 C11 H11B 109.5 . .
C10 C11 H11C 109.5 . .
H11A C11 H11B 109.5 . .
H11A C11 H11C 109.5 . .
H11B C11 H11C 109.5 . .
N1 C12 H12A 109.5 . .
N1 C12 H12B 109.5 . .
N1 C12 H12C 109.5 . .
H12A C12 H12B 109.5 . .
H12A C12 H12C 109.5 . .
H12B C12 H12C 109.5 . .
N1 C13 H13A 109.5 . .
N1 C13 H13B 109.5 . .
N1 C13 H13C 109.5 . .
H13A C13 H13B 109.5 . .
H13A C13 H13C 109.5 . .
H13B C13 H13C 109.5 . .

loop_
_geom_bond_atom_site_label_1
_geom_bond_atom_site_label_2
_geom_bond_distance
_geom_bond_site_symmetry_2
Mn1 O1 2.130(4) .
Mn1 O1 2.130(4) 5_666
Mn1 O2 2.131(4) 7_565
Mn1 O2 2.131(4) 3_656
Mn1 O3 2.255(9) .
O1 C7 1.255(7) .
O2 Mn1 2.131(4) 3_656
O2 C7 1.273(7) .
C1 C2 1.392(11) .
C1 C6 1.395(11) .
C1 C7 1.498(9) .
C2 C3 1.413(9) .
C2 C8 1.484(11) .
C3 H3 0.9300 .
C3 C4 1.386(11) .
C4 C5 1.363(11) .
C4 N9 1.475(9) .
C5 H5 0.9300 .
C5 C6 1.383(10) .
C6 H6 0.9300 .
C8 H8A 0.9600 .
C8 H8B 0.9600 .
C8 H8C 0.9600 .
N9 N9 1.191(14) 2_575
O3 C10 1.216(9) .
N1 C10 1.353(9) .
N1 C12 1.481(8) .
N1 C13 1.456(8) .
C10 C11 1.490(9) .
C11 H11A 0.9600 .
C11 H11B 0.9600 .
C11 H11C 0.9600 .
C12 H12A 0.9600 .
C12 H12B 0.9600 .
C12 H12C 0.9600 .
C13 H13A 0.9600 .
C13 H13B 0.9600 .
C13 H13C 0.9600 .

loop_
_geom_torsion_atom_site_label_1
_geom_torsion_atom_site_label_2
_geom_torsion_atom_site_label_3
_geom_torsion_atom_site_label_4
_geom_torsion
_geom_torsion_site_symmetry_1
_geom_torsion_site_symmetry_2
_geom_torsion_site_symmetry_3
_geom_torsion_site_symmetry_4
Mn1 O1 C7 O2 6.4(11) . . . .
Mn1 O1 C7 C1 -176.4(5) . . . .
Mn1 O2 C7 O1 38.1(9) 3_656 . . .
Mn1 O2 C7 C1 -139.1(5) 3_656 . . .
Mn1 O3 C10 N1 -102.0(17) . . . .
Mn1 O3 C10 C11 78.0(17) . . . .
C1 C2 C3 C4 0.1(11) . . . .
C2 C1 C6 C5 2.1(11) . . . .
C2 C1 C7 O1 135.1(7) . . . .
C2 C1 C7 O2 -47.5(9) . . . .
C2 C3 C4 C5 -1.5(11) . . . .
C2 C3 C4 N9 179.8(7) . . . .
C3 C4 C5 C6 3.1(11) . . . .
C3 C4 N9 N9 -24.6(8) . . . 2_575
C4 C5 C6 C1 -3.4(11) . . . .
C5 C4 N9 N9 156.6(5) . . . 2_575
C6 C1 C2 C3 -0.4(11) . . . .
C6 C1 C2 C8 179.1(7) . . . .
C6 C1 C7 O1 -45.9(9) . . . .
C6 C1 C7 O2 131.5(7) . . . .
C7 C1 C2 C3 178.5(6) . . . .
C7 C1 C2 C8 -1.9(11) . . . .
C7 C1 C6 C5 -176.9(6) . . . .
C8 C2 C3 C4 -179.5(7) . . . .
N9 C4 C5 C6 -178.1(6) . . . .
C12 N1 C10 O3 -179.98(16) . . . .
C12 N1 C10 C11 0.0(2) . . . .
C13 N1 C10 O3 0.02(17) . . . .
C13 N1 C10 C11 -180.0(2) . . . .
